data_1005023
loop_
_publ_author_name
'Elder, S H'
'Jobic, S'
'Brec, R'
'Gelabert, M'
'DiSalvo, F J'

_publ_section_title
;
Structural and electronic properties of K2 Ni3 S4, a pseudo-two
dimensional compound with a honeycomb-like arrangement
;
_journal_coden_ASTM JALCEU
_journal_name_full 'Journal of Alloys Compd.'
_journal_page_first 135
_journal_page_last 142
_journal_paper_doi 10.1016/0925-8388(95)02064-0
_journal_volume 235
_journal_year 1996
_chemical_formula_structural 'K2 (Ni3 S4)'
_chemical_formula_sum 'K2 Ni3 S4'
_chemical_name_systematic 'Dipotassium phyllo-tetrathiotriniccolate'
_space_group_IT_number 70
_symmetry_cell_setting orthorhombic
_symmetry_space_group_name_Hall '-F 2uv 2vw'
_symmetry_space_group_name_H-M 'F d d d :2'
_cell_angle_alpha 90
_cell_angle_beta 90
_cell_angle_gamma 90
_cell_formula_units_Z 8
_cell_length_a 5.723(2)
_cell_length_b 10.040(3)
_cell_length_c 26.05899(700)
_cell_volume 1497.3
_refine_ls_R_factor_all 0.038
_cod_original_sg_symbol_H-M 'F d d d Z'
_cod_database_code 1005023

loop_
_symmetry_equiv_pos_as_xyz
x,y,z
x,1/4-y,1/4-z
1/4-x,y,1/4-z
1/4-x,1/4-y,z
-x,-y,-z
-x,3/4+y,3/4+z
3/4+x,-y,3/4+z
3/4+x,3/4+y,-z
x,1/2+y,1/2+z
1/2+x,y,1/2+z
1/2+x,1/2+y,z
x,3/4-y,3/4-z
1/2+x,1/4-y,3/4-z
1/2+x,3/4-y,1/4-z
1/4-x,1/2+y,3/4-z
3/4-x,y,3/4-z
3/4-x,1/2+y,1/4-z
1/4-x,3/4-y,1/2+z
3/4-x,1/4-y,1/2+z
3/4-x,3/4-y,z
-x,1/2-y,1/2-z
1/2-x,-y,1/2-z
1/2-x,1/2-y,-z
-x,1/4+y,1/4+z
1/2-x,3/4+y,1/4+z
1/2-x,1/4+y,3/4+z
3/4+x,1/2-y,1/4+z
1/4+x,-y,1/4+z
1/4+x,1/2-y,3/4+z
3/4+x,1/4+y,1/2-z
1/4+x,3/4+y,1/2-z
1/4+x,1/4+y,-z

loop_
_atom_site_aniso_label
_atom_site_aniso_U_11
_atom_site_aniso_U_12
_atom_site_aniso_U_13
_atom_site_aniso_U_22
_atom_site_aniso_U_23
_atom_site_aniso_U_33
Ni1 0.0127(7) 0. 0. 0.0082(8) 0. 0.0143(7)
Ni2 0.0111(4) -0.0010(5) 0. 0.0076(5) 0. 0.0139(4)
K1 0.023(1) -0.002(2) 0. 0.020(1) 0. 0.022(1)
S1 0.0160(7) .000(1) 0.0002(8) 0.0107(8) -0.0006(6) 0.0143(7)

loop_
_atom_site_label
_atom_site_type_symbol
_atom_site_symmetry_multiplicity
_atom_site_Wyckoff_symbol
_atom_site_fract_x
_atom_site_fract_y
_atom_site_fract_z
_atom_site_occupancy
_atom_site_attached_hydrogens
_atom_site_calc_flag
Ni1 Ni2+ 8 a 0.125 0.125 0.125 1. 0 d
Ni2 Ni2+ 16 g 0.375 0.375 0.12443(5) 1. 0 d
K1 K1+ 16 g 0.625 0.125 0.04451(9) 1. 0 d
S1 S2- 32 h 0.1292(4) -0.0413(2) 0.06876(7) 1. 0 d

loop_
_atom_type_symbol
_atom_type_oxidation_number
Ni2+ 2.000
K1+ 1.000
S2- -2.000
